data_7125224
loop_
_publ_author_name
'Lu, Danyang'
'Wan, Yimei'
'Kong, Lichun'
'Zhu, Gangguo'

_publ_section_title
;
 Copper-catalyzed cascade annulation between \a-bromocarbonyls and biaryl
 or (Z)-arylvinylacetylenes enabling a direct synthesis of
 dibenzocycloheptanes and related compounds.
;
_journal_issue 97
_journal_name_full 'Chemical communications (Cambridge, England)'
_journal_page_first 13971
_journal_page_last 13974
_journal_paper_doi 10.1039/c6cc07727g
_journal_volume 52
_journal_year 2016
_chemical_absolute_configuration s
_chemical_formula_sum 'C25 H26 O4'
_chemical_formula_weight 390.46
_space_group_IT_number 4
_space_group_name_Hall 'P 2yb'
_space_group_name_H-M_alt 'P 1 21 1'
_symmetry_cell_setting monoclinic
_symmetry_space_group_name_H-M 'P 1 21 1'
_atom_sites_solution_hydrogens geom
_atom_sites_solution_primary direct
_atom_sites_solution_secondary difmap
_audit_creation_method SHELXL-97
_audit_update_record
;
2016-08-09 deposited with the CCDC.
2016-11-15 downloaded from the CCDC.
;
_cell_angle_alpha 90.00
_cell_angle_beta 99.664(4)
_cell_angle_gamma 90.00
_cell_formula_units_Z 2
_cell_length_a 8.8392(5)
_cell_length_b 12.7460(7)
_cell_length_c 9.5979(5)
_cell_measurement_reflns_used 1735
_cell_measurement_temperature 296(2)
_cell_measurement_theta_max 17.943
_cell_measurement_theta_min 2.68
_cell_volume 1066.00(10)
_computing_cell_refinement 'Bruker XSCANS'
_computing_data_collection 'Bruker XSCANS'
_computing_data_reduction 'Bruker SHELXTL'
_computing_molecular_graphics 'Bruker SHELXTL'
_computing_publication_material 'Bruker SHELXTL'
_computing_structure_refinement 'SHELXL-97 (Sheldrick, 1997)'
_computing_structure_solution 'SHELXS-97 (Sheldrick, 1990)'
_diffrn_ambient_temperature 296(2)
_diffrn_measured_fraction_theta_full 0.985
_diffrn_measured_fraction_theta_max 0.985
_diffrn_measurement_device_type 'Bruker P4'
_diffrn_measurement_method '\w scans'
_diffrn_radiation_monochromator graphite
_diffrn_radiation_source 'fine-focus sealed tube'
_diffrn_radiation_type MoK\a
_diffrn_radiation_wavelength 0.71073
_diffrn_reflns_av_R_equivalents 0.0782
_diffrn_reflns_av_sigmaI/netI 0.0936
_diffrn_reflns_limit_h_max 11
_diffrn_reflns_limit_h_min -11
_diffrn_reflns_limit_k_max 16
_diffrn_reflns_limit_k_min -16
_diffrn_reflns_limit_l_max 12
_diffrn_reflns_limit_l_min -12
_diffrn_reflns_number 17528
_diffrn_reflns_theta_full 27.71
_diffrn_reflns_theta_max 27.71
_diffrn_reflns_theta_min 2.15
_exptl_absorpt_coefficient_mu 0.081
_exptl_absorpt_correction_type none
_exptl_crystal_density_diffrn 1.216
_exptl_crystal_density_method 'not measured'
_exptl_crystal_description block
_exptl_crystal_F_000 416
_refine_diff_density_max 0.164
_refine_diff_density_min -0.178
_refine_diff_density_rms 0.041
_refine_ls_abs_structure_details 'Flack H D (1983), Acta Cryst. A39, 876-881'
_refine_ls_abs_structure_Flack 2(2)
_refine_ls_extinction_method none
_refine_ls_goodness_of_fit_ref 0.896
_refine_ls_hydrogen_treatment mixed
_refine_ls_matrix_type full
_refine_ls_number_parameters 262
_refine_ls_number_reflns 4929
_refine_ls_number_restraints 1
_refine_ls_restrained_S_all 0.896
_refine_ls_R_factor_all 0.1355
_refine_ls_R_factor_gt 0.0637
_refine_ls_shift/su_max 0.001
_refine_ls_shift/su_mean 0.000
_refine_ls_structure_factor_coef Fsqd
_refine_ls_weighting_details 'calc w=1/[\s^2^(Fo^2^)+(0.1000P)^2^+0.0000P] where P=(Fo^2^+2Fc^2^)/3'
_refine_ls_weighting_scheme calc
_refine_ls_wR_factor_gt 0.1444
_refine_ls_wR_factor_ref 0.1847
_reflns_number_gt 2641
_reflns_number_total 4929
_reflns_threshold_expression >2sigma(I)
_cod_data_source_file c6cc07727g2.cif
_cod_data_source_block a
_cod_depositor_comments
;
The following automatic conversions were performed:

data item '_symmetry_cell_setting' value 'Monoclinic' was changed to
'monoclinic' in accordance with the
/home/saulius/struct/COD-crude-data/automatic-downloads/DataCite-retrospective/RSC/depositions/lib/dictionaries/cif_core.dic
dictionary named 'cif_core.dic' version 2.4.2 last updated on
2011-04-26.

Automatic conversion script
Id: cif_fix_values 6909 2019-04-08 15:41:33Z antanas 
;
_cod_original_sg_symbol_H-M P2(1)
_cod_database_code 7125224

loop_
_symmetry_equiv_pos_as_xyz
'x, y, z'
'-x, y+1/2, -z'

loop_
_atom_site_label
_atom_site_type_symbol
_atom_site_fract_x
_atom_site_fract_y
_atom_site_fract_z
_atom_site_U_iso_or_equiv
_atom_site_adp_type
_atom_site_occupancy
_atom_site_symmetry_multiplicity
_atom_site_calc_flag
_atom_site_refinement_flags
C9 C 0.4704(4) 0.7429(2) 0.6175(3) 0.0390(8) Uani 1 1 d .
C6 C 0.3852(4) 0.5613(3) 0.6742(4) 0.0437(8) Uani 1 1 d .
C7 C 0.4841(4) 0.6341(3) 0.6058(3) 0.0405(8) Uani 1 1 d .
C4 C 0.4527(5) 0.4792(3) 0.7568(4) 0.0556(10) Uani 1 1 d .
H4A H 0.5579 0.4683 0.7659 0.067 Uiso 1 1 calc R
C8 C 0.1481(4) 0.6617(3) 0.5676(4) 0.0479(9) Uani 1 1 d .
H8A H 0.0382 0.6497 0.5531 0.058 Uiso 1 1 calc R
H8B H 0.1802 0.6575 0.4759 0.058 Uiso 1 1 calc R
C17 C 0.3674(4) 0.8351(3) 0.8133(4) 0.0441(8) Uani 1 1 d .
H17A H 0.4627 0.8524 0.8651 0.053 Uiso 1 1 calc R
C10 C 0.3489(3) 0.7858(2) 0.6909(3) 0.0376(7) Uani 1 1 d .
O4 O 0.2868(4) 0.7384(2) 1.0447(3) 0.0750(9) Uani 1 1 d .
C5 C 0.2255(4) 0.5757(3) 0.6590(4) 0.0444(9) Uani 1 1 d .
C12 C 0.5729(4) 0.8085(3) 0.5636(4) 0.0506(9) Uani 1 1 d .
H12A H 0.5666 0.8808 0.5745 0.061 Uiso 1 1 calc R
C18 C 0.1003(4) 0.7974(3) 0.7539(4) 0.0500(9) Uani 1 1 d .
H18A H 0.0077 0.8381 0.7242 0.060 Uiso 1 1 calc R
H18B H 0.0727 0.7328 0.7968 0.060 Uiso 1 1 calc R
C23 C 0.1882(6) 0.9791(3) 0.8557(5) 0.0621(11) Uani 1 1 d .
C1 C 0.2108(6) 0.4276(3) 0.8144(4) 0.0653(12) Uani 1 1 d .
H1A H 0.1529 0.3836 0.8621 0.078 Uiso 1 1 calc R
C13 C 0.5991(4) 0.5935(3) 0.5369(4) 0.0558(10) Uani 1 1 d .
H13A H 0.6100 0.5213 0.5291 0.067 Uiso 1 1 calc R
C15 C 0.6845(4) 0.7665(4) 0.4937(4) 0.0606(11) Uani 1 1 d .
H15A H 0.7510 0.8107 0.4560 0.073 Uiso 1 1 calc R
C2 C 0.3657(5) 0.4133(3) 0.8258(5) 0.0657(11) Uani 1 1 d .
H2A H 0.4131 0.3586 0.8807 0.079 Uiso 1 1 calc R
C14 C 0.6966(4) 0.6604(4) 0.4804(4) 0.0620(11) Uani 1 1 d .
H14A H 0.7710 0.6327 0.4329 0.074 Uiso 1 1 calc R
O1 O 0.1331(4) 0.8678(3) 1.0859(4) 0.0939(11) Uani 1 1 d .
C20 C 0.2070(5) 0.8242(3) 1.0097(4) 0.0551(10) Uani 1 1 d .
C11 C 0.1801(4) 0.7732(3) 0.6260(4) 0.0436(8) Uani 1 1 d .
C19 C 0.2159(4) 0.8606(3) 0.8602(4) 0.0468(9) Uani 1 1 d .
C3 C 0.1415(5) 0.5085(3) 0.7311(4) 0.0551(10) Uani 1 1 d .
H3A H 0.0361 0.5182 0.7230 0.066 Uiso 1 1 calc R
C16 C 0.1351(4) 0.8527(3) 0.5061(4) 0.0615(11) Uani 1 1 d .
H16A H 0.1543 0.9225 0.5423 0.092 Uiso 1 1 calc R
H16B H 0.0280 0.8452 0.4682 0.092 Uiso 1 1 calc R
H16C H 0.1947 0.8402 0.4329 0.092 Uiso 1 1 calc R
O2 O 0.0856(5) 1.0225(3) 0.7825(4) 0.1004(12) Uani 1 1 d .
O3 O 0.3002(4) 1.0277(2) 0.9404(4) 0.0763(9) Uani 1 1 d .
C21 C 0.2737(7) 0.6895(4) 1.1801(5) 0.0867(15) Uani 1 1 d .
H21A H 0.3429 0.7235 1.2558 0.104 Uiso 1 1 calc R
H21B H 0.1697 0.6971 1.1988 0.104 Uiso 1 1 calc R
C24 C 0.2911(7) 1.1412(4) 0.9563(7) 0.1024(19) Uani 1 1 d .
H24A H 0.3941 1.1695 0.9800 0.123 Uiso 1 1 calc R
H24B H 0.2438 1.1716 0.8670 0.123 Uiso 1 1 calc R
C22 C 0.3121(8) 0.5794(5) 1.1739(6) 0.1044(18) Uani 1 1 d .
H22A H 0.3035 0.5465 1.2622 0.157 Uiso 1 1 calc R
H22B H 0.4155 0.5725 1.1564 0.157 Uiso 1 1 calc R
H22C H 0.2430 0.5463 1.0990 0.157 Uiso 1 1 calc R
C25 C 0.2034(7) 1.1708(4) 1.0650(6) 0.0954(16) Uani 1 1 d .
H25A H 0.1990 1.2459 1.0709 0.143 Uiso 1 1 calc R
H25B H 0.2518 1.1429 1.1543 0.143 Uiso 1 1 calc R
H25C H 0.1012 1.1432 1.0417 0.143 Uiso 1 1 calc R

loop_
_atom_site_aniso_label
_atom_site_aniso_U_11
_atom_site_aniso_U_22
_atom_site_aniso_U_33
_atom_site_aniso_U_23
_atom_site_aniso_U_13
_atom_site_aniso_U_12
C9 0.0339(18) 0.046(2) 0.0364(18) 0.0045(15) 0.0045(15) 0.0010(14)
C6 0.046(2) 0.044(2) 0.0399(19) -0.0078(16) 0.0034(16) -0.0035(16)
C7 0.0364(18) 0.049(2) 0.0348(18) -0.0058(15) 0.0014(14) -0.0082(15)
C4 0.061(3) 0.046(2) 0.055(2) -0.0018(17) -0.001(2) -0.0002(18)
C8 0.0375(18) 0.059(2) 0.044(2) -0.0076(17) -0.0026(15) -0.0053(16)
C17 0.0400(19) 0.0403(18) 0.052(2) -0.0007(16) 0.0066(15) -0.0024(15)
C10 0.0352(17) 0.0378(17) 0.0409(19) 0.0066(15) 0.0097(14) -0.0011(14)
O4 0.105(2) 0.075(2) 0.0503(17) 0.0147(14) 0.0280(16) 0.0311(18)
C5 0.048(2) 0.0394(19) 0.044(2) -0.0072(15) 0.0028(16) -0.0081(16)
C12 0.0399(19) 0.056(2) 0.056(2) 0.0118(18) 0.0082(17) -0.0026(17)
C18 0.041(2) 0.053(2) 0.058(2) 0.0049(18) 0.0122(17) 0.0012(17)
C23 0.071(3) 0.055(2) 0.066(3) 0.005(2) 0.026(2) 0.021(2)
C1 0.087(4) 0.057(3) 0.054(3) -0.001(2) 0.017(2) -0.025(2)
C13 0.048(2) 0.062(2) 0.058(2) -0.0150(19) 0.0119(19) 0.0043(19)
C15 0.043(2) 0.082(3) 0.060(3) 0.010(2) 0.0171(19) -0.007(2)
C2 0.083(3) 0.046(2) 0.065(3) 0.009(2) 0.005(2) -0.011(2)
C14 0.045(2) 0.088(3) 0.055(2) -0.005(2) 0.0149(19) 0.000(2)
O1 0.119(3) 0.092(3) 0.087(2) 0.0148(19) 0.063(2) 0.034(2)
C20 0.060(2) 0.055(2) 0.055(2) -0.0037(19) 0.022(2) 0.000(2)
C11 0.0360(18) 0.052(2) 0.0417(19) 0.0050(15) 0.0041(15) 0.0034(15)
C19 0.046(2) 0.046(2) 0.051(2) 0.0005(16) 0.0162(17) 0.0042(16)
C3 0.054(2) 0.055(2) 0.056(2) -0.011(2) 0.0082(19) -0.0180(19)
C16 0.053(2) 0.069(3) 0.061(3) 0.018(2) 0.0036(19) 0.0072(19)
O2 0.113(3) 0.077(2) 0.108(3) 0.002(2) 0.009(2) 0.039(2)
O3 0.086(2) 0.0448(16) 0.101(3) -0.0106(16) 0.023(2) -0.0011(15)
C21 0.136(4) 0.082(3) 0.046(3) 0.015(2) 0.029(3) 0.019(3)
C24 0.148(5) 0.043(3) 0.133(5) -0.013(3) 0.073(4) -0.002(3)
C22 0.146(5) 0.090(4) 0.081(4) 0.025(3) 0.028(4) 0.017(4)
C25 0.123(4) 0.081(3) 0.086(4) -0.007(3) 0.028(3) 0.029(3)

loop_
_atom_type_symbol
_atom_type_description
_atom_type_scat_dispersion_real
_atom_type_scat_dispersion_imag
_atom_type_scat_source
C C 0.0033 0.0016 'International Tables Vol C Tables 4.2.6.8 and 6.1.1.4'
H H 0.0000 0.0000 'International Tables Vol C Tables 4.2.6.8 and 6.1.1.4'
O O 0.0106 0.0060 'International Tables Vol C Tables 4.2.6.8 and 6.1.1.4'

loop_
_geom_angle_atom_site_label_1
_geom_angle_atom_site_label_2
_geom_angle_atom_site_label_3
_geom_angle
C12 C9 C7 119.6(3)
C12 C9 C10 121.5(3)
C7 C9 C10 118.9(3)
C4 C6 C5 119.1(3)
C4 C6 C7 119.4(3)
C5 C6 C7 121.5(3)
C9 C7 C13 118.9(3)
C9 C7 C6 120.9(3)
C13 C7 C6 120.0(3)
C2 C4 C6 120.8(4)
C2 C4 H4A 119.6
C6 C4 H4A 119.6
C5 C8 C11 115.2(3)
C5 C8 H8A 108.5
C11 C8 H8A 108.5
C5 C8 H8B 108.5
C11 C8 H8B 108.5
H8A C8 H8B 107.5
C10 C17 C19 112.5(3)
C10 C17 H17A 123.7
C19 C17 H17A 123.7
C17 C10 C9 127.4(3)
C17 C10 C11 112.4(3)
C9 C10 C11 120.2(3)
C20 O4 C21 117.5(3)
C3 C5 C6 118.5(3)
C3 C5 C8 120.9(3)
C6 C5 C8 120.6(3)
C15 C12 C9 120.4(4)
C15 C12 H12A 119.8
C9 C12 H12A 119.8
C19 C18 C11 106.8(3)
C19 C18 H18A 110.4
C11 C18 H18A 110.4
C19 C18 H18B 110.4
C11 C18 H18B 110.4
H18A C18 H18B 108.6
O2 C23 O3 124.3(4)
O2 C23 C19 125.4(5)
O3 C23 C19 110.2(4)
C2 C1 C3 119.1(4)
C2 C1 H1A 120.5
C3 C1 H1A 120.5
C14 C13 C7 120.4(4)
C14 C13 H13A 119.8
C7 C13 H13A 119.8
C14 C15 C12 120.0(4)
C14 C15 H15A 120.0
C12 C15 H15A 120.0
C1 C2 C4 120.8(4)
C1 C2 H2A 119.6
C4 C2 H2A 119.6
C15 C14 C13 120.6(4)
C15 C14 H14A 119.7
C13 C14 H14A 119.7
O1 C20 O4 123.7(4)
O1 C20 C19 123.7(4)
O4 C20 C19 112.6(3)
C10 C11 C16 110.5(3)
C10 C11 C8 110.8(3)
C16 C11 C8 109.2(3)
C10 C11 C18 101.5(3)
C16 C11 C18 111.6(3)
C8 C11 C18 113.2(3)
C17 C19 C20 113.7(3)
C17 C19 C23 110.4(3)
C20 C19 C23 107.1(3)
C17 C19 C18 102.2(3)
C20 C19 C18 109.3(3)
C23 C19 C18 114.3(3)
C1 C3 C5 121.6(4)
C1 C3 H3A 119.2
C5 C3 H3A 119.2
C11 C16 H16A 109.5
C11 C16 H16B 109.5
H16A C16 H16B 109.5
C11 C16 H16C 109.5
H16A C16 H16C 109.5
H16B C16 H16C 109.5
C23 O3 C24 118.6(4)
C22 C21 O4 108.8(4)
C22 C21 H21A 109.9
O4 C21 H21A 109.9
C22 C21 H21B 109.9
O4 C21 H21B 109.9
H21A C21 H21B 108.3
C25 C24 O3 112.3(4)
C25 C24 H24A 109.2
O3 C24 H24A 109.2
C25 C24 H24B 109.2
O3 C24 H24B 109.2
H24A C24 H24B 107.9
C21 C22 H22A 109.5
C21 C22 H22B 109.5
H22A C22 H22B 109.5
C21 C22 H22C 109.5
H22A C22 H22C 109.5
H22B C22 H22C 109.5
C24 C25 H25A 109.5
C24 C25 H25B 109.5
H25A C25 H25B 109.5
C24 C25 H25C 109.5
H25A C25 H25C 109.5
H25B C25 H25C 109.5

loop_
_geom_bond_atom_site_label_1
_geom_bond_atom_site_label_2
_geom_bond_distance
C9 C12 1.395(5)
C9 C7 1.398(4)
C9 C10 1.484(4)
C6 C4 1.386(5)
C6 C5 1.407(5)
C6 C7 1.500(5)
C7 C13 1.401(5)
C4 C2 1.380(6)
C4 H4A 0.9300
C8 C5 1.496(5)
C8 C11 1.536(5)
C8 H8A 0.9700
C8 H8B 0.9700
C17 C10 1.318(5)
C17 C19 1.518(5)
C17 H17A 0.9300
C10 C11 1.526(5)
O4 C20 1.314(5)
O4 C21 1.463(5)
C5 C3 1.392(5)
C12 C15 1.390(5)
C12 H12A 0.9300
C18 C19 1.543(5)
C18 C11 1.547(5)
C18 H18A 0.9700
C18 H18B 0.9700
C23 O2 1.187(5)
C23 O3 1.325(6)
C23 C19 1.529(5)
C1 C2 1.368(6)
C1 C3 1.384(6)
C1 H1A 0.9300
C13 C14 1.386(6)
C13 H13A 0.9300
C15 C14 1.364(7)
C15 H15A 0.9300
C2 H2A 0.9300
C14 H14A 0.9300
O1 C20 1.197(4)
C20 C19 1.522(5)
C11 C16 1.535(5)
C3 H3A 0.9300
C16 H16A 0.9600
C16 H16B 0.9600
C16 H16C 0.9600
O3 C24 1.458(5)
C21 C22 1.447(7)
C21 H21A 0.9700
C21 H21B 0.9700
C24 C25 1.451(7)
C24 H24A 0.9700
C24 H24B 0.9700
C22 H22A 0.9600
C22 H22B 0.9600
C22 H22C 0.9600
C25 H25A 0.9600
C25 H25B 0.9600
C25 H25C 0.9600

loop_
_geom_torsion_atom_site_label_1
_geom_torsion_atom_site_label_2
_geom_torsion_atom_site_label_3
_geom_torsion_atom_site_label_4
_geom_torsion
C12 C9 C7 C13 -1.5(5)
C10 C9 C7 C13 -179.8(3)
C12 C9 C7 C6 174.3(3)
C10 C9 C7 C6 -4.0(4)
C4 C6 C7 C9 -130.5(3)
C5 C6 C7 C9 48.1(4)
C4 C6 C7 C13 45.2(5)
C5 C6 C7 C13 -136.2(3)
C5 C6 C4 C2 -1.3(5)
C7 C6 C4 C2 177.4(3)
C19 C17 C10 C9 -175.7(3)
C19 C17 C10 C11 3.2(4)
C12 C9 C10 C17 -67.1(5)
C7 C9 C10 C17 111.2(4)
C12 C9 C10 C11 114.1(4)
C7 C9 C10 C11 -67.6(4)
C4 C6 C5 C3 1.8(5)
C7 C6 C5 C3 -176.8(3)
C4 C6 C5 C8 -178.3(3)
C7 C6 C5 C8 3.0(5)
C11 C8 C5 C3 108.9(4)
C11 C8 C5 C6 -71.0(4)
C7 C9 C12 C15 2.5(5)
C10 C9 C12 C15 -179.2(3)
C9 C7 C13 C14 -0.5(5)
C6 C7 C13 C14 -176.3(3)
C9 C12 C15 C14 -1.6(6)
C3 C1 C2 C4 0.8(6)
C6 C4 C2 C1 -0.1(6)
C12 C15 C14 C13 -0.5(6)
C7 C13 C14 C15 1.5(6)
C21 O4 C20 O1 5.1(6)
C21 O4 C20 C19 -173.5(4)
C17 C10 C11 C16 103.2(4)
C9 C10 C11 C16 -77.8(4)
C17 C10 C11 C8 -135.7(3)
C9 C10 C11 C8 43.3(4)
C17 C10 C11 C18 -15.3(4)
C9 C10 C11 C18 163.7(3)
C5 C8 C11 C10 41.6(4)
C5 C8 C11 C16 163.4(3)
C5 C8 C11 C18 -71.7(4)
C19 C18 C11 C10 20.9(3)
C19 C18 C11 C16 -96.7(3)
C19 C18 C11 C8 139.7(3)
C10 C17 C19 C20 128.1(3)
C10 C17 C19 C23 -111.5(4)
C10 C17 C19 C18 10.5(4)
O1 C20 C19 C17 149.6(4)
O4 C20 C19 C17 -31.7(5)
O1 C20 C19 C23 27.4(6)
O4 C20 C19 C23 -153.9(4)
O1 C20 C19 C18 -96.9(5)
O4 C20 C19 C18 81.7(4)
O2 C23 C19 C17 117.0(5)
O3 C23 C19 C17 -59.7(4)
O2 C23 C19 C20 -118.8(5)
O3 C23 C19 C20 64.5(4)
O2 C23 C19 C18 2.5(6)
O3 C23 C19 C18 -174.2(3)
C11 C18 C19 C17 -19.4(3)
C11 C18 C19 C20 -140.2(3)
C11 C18 C19 C23 99.8(4)
C2 C1 C3 C5 -0.2(6)
C6 C5 C3 C1 -1.1(5)
C8 C5 C3 C1 179.0(4)
O2 C23 O3 C24 6.1(7)
C19 C23 O3 C24 -177.1(3)
C20 O4 C21 C22 156.1(5)
C23 O3 C24 C25 86.2(6)
